data_4071789
loop_
_publ_author_name
'Adams, Richard D.'
'Trufan, Eszter'

_publ_section_title
;
 Diruthenium&#x2212;Tin Complexes from the Reaction of Ph2SnH2with
 Ru(CO)5and Their Reactions with Bis(tri-tert-butylphosphine)platinum
;
_journal_issue 16
_journal_name_full Organometallics
_journal_page_first 4108
_journal_paper_doi 10.1021/om800385w
_journal_volume 27
_journal_year 2008
_chemical_formula_sum 'C56 H91 O8 P2 Pt2 Ru2 Sn'
_chemical_formula_weight 1665.24
_chemical_name_systematic
; 
 ? 
;
_space_group_IT_number 2
_symmetry_cell_setting triclinic
_symmetry_space_group_name_Hall '-P 1'
_symmetry_space_group_name_H-M 'P -1'
_atom_sites_solution_hydrogens geom
_atom_sites_solution_primary direct
_atom_sites_solution_secondary difmap
_audit_creation_method SHELXL-97
_cell_angle_alpha 65.1360(10)
_cell_angle_beta 84.9370(10)
_cell_angle_gamma 70.1220(10)
_cell_formula_units_Z 2
_cell_length_a 13.8149(6)
_cell_length_b 15.2333(7)
_cell_length_c 17.0571(8)
_cell_measurement_reflns_used 7093
_cell_measurement_temperature 150(2)
_cell_measurement_theta_max 28.32
_cell_measurement_theta_min 2.44
_cell_volume 3056.5(2)
_computing_cell_refinement 'SAINT+  V6.45 (Bruker, 2003)'
_computing_data_collection 'SMART V5.632 (Bruker, 2005)'
_computing_data_reduction 'SAINT+  V6.45'
_computing_molecular_graphics 'SHELXTL V6.1 (Sheldrick, 2000)'
_computing_publication_material 'SHELXTL V6.1'
_computing_structure_refinement 'SHELXL-97 (Sheldrick, 1997)'
_computing_structure_solution 'SHELXS-97 (Sheldrick, 1990)'
_diffrn_ambient_temperature 150(2)
_diffrn_measured_fraction_theta_full 0.997
_diffrn_measured_fraction_theta_max 0.997
_diffrn_measurement_device_type 'Bruker SMART APEX CCD diffractometer'
_diffrn_measurement_method 'omega scans'
_diffrn_radiation_monochromator graphite
_diffrn_radiation_source 'fine-focus sealed tube'
_diffrn_radiation_type MoK\a
_diffrn_radiation_wavelength 0.71073
_diffrn_reflns_av_R_equivalents 0.0320
_diffrn_reflns_av_sigmaI/netI 0.0308
_diffrn_reflns_limit_h_max 18
_diffrn_reflns_limit_h_min -18
_diffrn_reflns_limit_k_max 20
_diffrn_reflns_limit_k_min -20
_diffrn_reflns_limit_l_max 22
_diffrn_reflns_limit_l_min -22
_diffrn_reflns_number 57086
_diffrn_reflns_theta_full 28.33
_diffrn_reflns_theta_max 28.33
_diffrn_reflns_theta_min 1.32
_diffrn_standards_decay_% <1
_exptl_absorpt_coefficient_mu 5.547
_exptl_absorpt_correction_T_max 1.000
_exptl_absorpt_correction_T_min 0.728
_exptl_absorpt_correction_type multi-scan
_exptl_absorpt_process_details '(SADABS, Bruker, 1997)'
_exptl_crystal_colour orange
_exptl_crystal_density_diffrn 1.809
_exptl_crystal_density_method 'not measured'
_exptl_crystal_description block
_exptl_crystal_F_000 1630
_exptl_crystal_size_max 0.2
_exptl_crystal_size_mid 0.15
_exptl_crystal_size_min 0.05
_refine_diff_density_max 2.721
_refine_diff_density_min -1.909
_refine_diff_density_rms 0.144
_refine_ls_extinction_method none
_refine_ls_goodness_of_fit_ref 1.038
_refine_ls_hydrogen_treatment constr
_refine_ls_matrix_type full
_refine_ls_number_parameters 598
_refine_ls_number_reflns 15232
_refine_ls_number_restraints 3
_refine_ls_restrained_S_all 1.040
_refine_ls_R_factor_all 0.0364
_refine_ls_R_factor_gt 0.0307
_refine_ls_shift/su_max 0.018
_refine_ls_shift/su_mean 0.001
_refine_ls_structure_factor_coef Fsqd
_refine_ls_weighting_details 'calc w=1/[\s^2^(Fo^2^)+(0.0396P)^2^+6.4626P] where P=(Fo^2^+2Fc^2^)/3'
_refine_ls_weighting_scheme calc
_refine_ls_wR_factor_gt 0.0768
_refine_ls_wR_factor_ref 0.0800
_reflns_number_gt 13486
_reflns_number_total 15232
_reflns_threshold_expression >2sigma(I)
_cod_data_source_file om800385w-file006.cif
_cod_data_source_block p-1
_cod_depositor_comments
;
The following automatic conversions were performed:

'_symmetry_cell_setting' value 'Triclinic' changed to 'triclinic'
according to /home/saulius/struct/CIF-dictionaries/cif_core.dic
dictionary named 'cif_core.dic' version 2.4.1 from 2010-06-29.

Automatic conversion script
Id: cif_fix_values 1715 2011-07-08 13:25:40Z adriana 
;
_cod_original_sg_symbol_H-M P-1
_cod_database_code 4071789

loop_
_symmetry_equiv_pos_as_xyz
'x, y, z'
'-x, -y, -z'

loop_
_atom_site_label
_atom_site_type_symbol
_atom_site_fract_x
_atom_site_fract_y
_atom_site_fract_z
_atom_site_U_iso_or_equiv
_atom_site_adp_type
_atom_site_occupancy
_atom_site_symmetry_multiplicity
_atom_site_calc_flag
_atom_site_refinement_flags
Pt1 Pt 0.778497(11) 0.327608(11) 0.402954(11) 0.02285(4) Uani 1 1 d .
Pt2 Pt 0.496179(11) 0.263305(11) 0.252249(10) 0.02137(4) Uani 1 1 d .
Ru1 Ru 0.63407(2) 0.31699(2) 0.31159(2) 0.01981(7) Uani 1 1 d .
Ru2 Ru 0.86012(2) 0.22315(2) 0.30005(2) 0.02440(7) Uani 1 1 d .
Sn1 Sn 0.71344(2) 0.19609(2) 0.227987(18) 0.02357(6) Uani 1 1 d .
P1 P 0.80954(8) 0.33699(9) 0.53219(8) 0.0285(2) Uani 1 1 d .
P2 P 0.35322(8) 0.22816(8) 0.23187(7) 0.0221(2) Uani 1 1 d .
O11 O 0.6254(3) 0.1359(3) 0.4822(2) 0.0381(8) Uani 1 1 d .
O12 O 0.6390(3) 0.4939(3) 0.1386(2) 0.0457(9) Uani 1 1 d .
O13 O 0.5682(2) 0.4923(2) 0.3677(2) 0.0343(7) Uani 1 1 d .
O14 O 0.4038(2) 0.4264(3) 0.3059(3) 0.0410(8) Uani 1 1 d .
O21 O 0.8681(3) 0.3922(3) 0.1222(3) 0.0562(11) Uani 1 1 d .
O22 O 0.8630(3) 0.0427(3) 0.4748(2) 0.0423(8) Uani 1 1 d .
O23 O 1.0448(3) 0.0810(3) 0.2538(3) 0.0532(10) Uani 1 1 d .
O24 O 0.9814(3) 0.3413(3) 0.3346(3) 0.0461(9) Uani 1 1 d .
C11 C 0.6304(3) 0.2015(3) 0.4194(3) 0.0252(8) Uani 1 1 d .
C12 C 0.6384(3) 0.4278(3) 0.2028(3) 0.0289(9) Uani 1 1 d .
C13 C 0.6251(3) 0.4146(3) 0.3688(3) 0.0252(8) Uani 1 1 d .
C14 C 0.4793(3) 0.3678(3) 0.2974(3) 0.0266(8) Uani 1 1 d .
C21 C 0.8609(4) 0.3316(4) 0.1883(3) 0.0376(11) Uani 1 1 d .
C22 C 0.8592(3) 0.1104(3) 0.4102(3) 0.0297(9) Uani 1 1 d .
C23 C 0.9759(3) 0.1351(4) 0.2718(3) 0.0341(10) Uani 1 1 d .
C24 C 0.9171(3) 0.3035(3) 0.3513(3) 0.0318(9) Uani 1 1 d .
C31 C 0.7057(4) 0.2608(3) 0.0888(3) 0.0338(10) Uani 1 1 d .
C32 C 0.6161(5) 0.3340(4) 0.0409(3) 0.0449(12) Uani 1 1 d .
H32 H 0.5579 0.3578 0.0697 0.054 Uiso 1 1 calc R
C33 C 0.6105(6) 0.3731(5) -0.0493(4) 0.0618(18) Uani 1 1 d .
H33 H 0.5488 0.4240 -0.0813 0.074 Uiso 1 1 calc R
C34 C 0.6928(7) 0.3390(5) -0.0918(4) 0.068(2) Uani 1 1 d .
H34 H 0.6882 0.3653 -0.1532 0.082 Uiso 1 1 calc R
C35 C 0.7812(7) 0.2675(5) -0.0462(4) 0.081(3) Uani 1 1 d .
H35 H 0.8386 0.2436 -0.0758 0.097 Uiso 1 1 calc R
C36 C 0.7885(6) 0.2287(4) 0.0439(4) 0.0616(19) Uani 1 1 d .
H36 H 0.8514 0.1795 0.0750 0.074 Uiso 1 1 calc R
C37 C 0.7198(3) 0.0404(3) 0.2640(3) 0.0274(8) Uani 1 1 d .
C38 C 0.7064(4) -0.0224(3) 0.3478(3) 0.0331(10) Uani 1 1 d .
H38 H 0.6976 0.0020 0.3917 0.040 Uiso 1 1 calc R
C39 C 0.7056(4) -0.1204(4) 0.3686(3) 0.0385(11) Uani 1 1 d .
H39 H 0.6958 -0.1621 0.4264 0.046 Uiso 1 1 calc R
C40 C 0.7190(5) -0.1578(4) 0.3062(4) 0.0483(14) Uani 1 1 d .
H40 H 0.7181 -0.2249 0.3206 0.058 Uiso 1 1 calc R
C41 C 0.7334(5) -0.0971(4) 0.2231(4) 0.0472(13) Uani 1 1 d .
H41 H 0.7436 -0.1229 0.1800 0.057 Uiso 1 1 calc R
C42 C 0.7334(4) 0.0010(4) 0.2015(3) 0.0381(11) Uani 1 1 d .
H42 H 0.7427 0.0423 0.1434 0.046 Uiso 1 1 calc R
C43 C 0.7908(3) 0.4742(4) 0.5146(4) 0.0376(11) Uani 1 1 d .
C44 C 0.6756(4) 0.5391(4) 0.5022(4) 0.0404(12) Uani 1 1 d .
H44A H 0.6682 0.6101 0.4895 0.061 Uiso 1 1 calc R
H44B H 0.6416 0.5108 0.5553 0.061 Uiso 1 1 calc R
H44C H 0.6435 0.5376 0.4540 0.061 Uiso 1 1 calc R
C45 C 0.8377(4) 0.4846(4) 0.5885(4) 0.0487(14) Uani 1 1 d .
H45A H 0.8229 0.5575 0.5743 0.073 Uiso 1 1 calc R
H45B H 0.9125 0.4497 0.5949 0.073 Uiso 1 1 calc R
H45C H 0.8072 0.4533 0.6428 0.073 Uiso 1 1 calc R
C46 C 0.8376(4) 0.5233(4) 0.4286(4) 0.0439(12) Uani 1 1 d .
H46A H 0.8060 0.5180 0.3822 0.066 Uiso 1 1 calc R
H46B H 0.9121 0.4874 0.4339 0.066 Uiso 1 1 calc R
H46C H 0.8243 0.5958 0.4149 0.066 Uiso 1 1 calc R
C47 C 0.7172(3) 0.2866(4) 0.6155(3) 0.0325(10) Uani 1 1 d .
C48 C 0.6075(3) 0.3306(4) 0.5735(3) 0.0340(10) Uani 1 1 d .
H48A H 0.6075 0.3093 0.5268 0.051 Uiso 1 1 calc R
H48B H 0.5839 0.4057 0.5499 0.051 Uiso 1 1 calc R
H48C H 0.5611 0.3049 0.6172 0.051 Uiso 1 1 calc R
C49 C 0.7110(4) 0.3139(5) 0.6939(4) 0.0458(13) Uani 1 1 d .
H49A H 0.6783 0.3882 0.6748 0.069 Uiso 1 1 calc R
H49B H 0.7807 0.2924 0.7192 0.069 Uiso 1 1 calc R
H49C H 0.6701 0.2783 0.7374 0.069 Uiso 1 1 calc R
C50 C 0.7490(4) 0.1700(4) 0.6472(3) 0.0404(11) Uani 1 1 d .
H50A H 0.6951 0.1460 0.6816 0.061 Uiso 1 1 calc R
H50B H 0.8139 0.1368 0.6830 0.061 Uiso 1 1 calc R
H50C H 0.7585 0.1524 0.5973 0.061 Uiso 1 1 calc R
C51 C 0.9475(3) 0.2530(4) 0.5819(4) 0.0392(11) Uani 1 1 d .
C52 C 0.9646(4) 0.2234(5) 0.6784(4) 0.0500(14) Uani 1 1 d .
H52A H 0.9237 0.1800 0.7118 0.075 Uiso 1 1 calc R
H52B H 0.9432 0.2857 0.6888 0.075 Uiso 1 1 calc R
H52C H 1.0379 0.1855 0.6965 0.075 Uiso 1 1 calc R
C53 C 1.0249(3) 0.3064(4) 0.5330(4) 0.0494(14) Uani 1 1 d .
H53A H 1.0175 0.3643 0.5471 0.074 Uiso 1 1 calc R
H53B H 1.0113 0.3315 0.4705 0.074 Uiso 1 1 calc R
H53C H 1.0953 0.2573 0.5501 0.074 Uiso 1 1 calc R
C54 C 0.9778(4) 0.1522(4) 0.5689(4) 0.0424(12) Uani 1 1 d .
H54A H 1.0483 0.1092 0.5934 0.064 Uiso 1 1 calc R
H54B H 0.9741 0.1690 0.5068 0.064 Uiso 1 1 calc R
H54C H 0.9302 0.1151 0.5981 0.064 Uiso 1 1 calc R
C55 C 0.2524(4) 0.3468(4) 0.1516(3) 0.0372(11) Uani 1 1 d .
C56 C 0.2478(4) 0.4403(4) 0.1668(4) 0.0569(17) Uani 1 1 d .
H56A H 0.3169 0.4457 0.1635 0.085 Uiso 1 1 calc R
H56B H 0.2229 0.4325 0.2241 0.085 Uiso 1 1 calc R
H56C H 0.2007 0.5026 0.1224 0.085 Uiso 1 1 calc R
C57 C 0.1435(4) 0.3406(4) 0.1543(3) 0.0428(12) Uani 1 1 d .
H57A H 0.0981 0.4029 0.1086 0.064 Uiso 1 1 calc R
H57B H 0.1166 0.3344 0.2108 0.064 Uiso 1 1 calc R
H57C H 0.1461 0.2805 0.1451 0.064 Uiso 1 1 calc R
C58 C 0.2881(5) 0.3695(6) 0.0592(3) 0.065(2) Uani 1 1 d .
H58A H 0.2829 0.3178 0.0414 0.098 Uiso 1 1 calc R
H58B H 0.3599 0.3674 0.0579 0.098 Uiso 1 1 calc R
H58C H 0.2444 0.4378 0.0193 0.098 Uiso 1 1 calc R
C59 C 0.2963(3) 0.1827(3) 0.3410(3) 0.0279(9) Uani 1 1 d .
C60 C 0.2431(4) 0.2743(4) 0.3641(3) 0.0392(11) Uani 1 1 d .
H60A H 0.2211 0.2496 0.4234 0.059 Uiso 1 1 calc R
H60B H 0.1828 0.3214 0.3239 0.059 Uiso 1 1 calc R
H60C H 0.2915 0.3103 0.3598 0.059 Uiso 1 1 calc R
C61 C 0.2177(4) 0.1287(4) 0.3486(3) 0.0410(11) Uani 1 1 d .
H61A H 0.2517 0.0653 0.3409 0.062 Uiso 1 1 calc R
H61B H 0.1614 0.1743 0.3039 0.062 Uiso 1 1 calc R
H61C H 0.1897 0.1123 0.4059 0.062 Uiso 1 1 calc R
C62 C 0.3861(4) 0.1106(4) 0.4107(3) 0.0418(12) Uani 1 1 d .
H62A H 0.4312 0.1482 0.4107 0.063 Uiso 1 1 calc R
H62B H 0.4257 0.0519 0.3977 0.063 Uiso 1 1 calc R
H62C H 0.3583 0.0860 0.4677 0.063 Uiso 1 1 calc R
C63 C 0.3892(4) 0.1229(4) 0.1922(4) 0.0422(12) Uani 1 1 d .
C64 C 0.2980(4) 0.1112(6) 0.1565(5) 0.0638(19) Uani 1 1 d .
H64A H 0.2619 0.1757 0.1076 0.096 Uiso 1 1 calc R
H64B H 0.2503 0.0949 0.2022 0.096 Uiso 1 1 calc R
H64C H 0.3237 0.0558 0.1371 0.096 Uiso 1 1 calc R
C65 C 0.4677(4) 0.1429(6) 0.1216(4) 0.0578(17) Uani 1 1 d .
H65A H 0.5249 0.1520 0.1439 0.087 Uiso 1 1 calc R
H65B H 0.4334 0.2050 0.0702 0.087 Uiso 1 1 calc R
H65C H 0.4943 0.0842 0.1063 0.087 Uiso 1 1 calc R
C66 C 0.4465(4) 0.0187(4) 0.2656(5) 0.0543(16) Uani 1 1 d .
H66A H 0.4735 -0.0332 0.2423 0.081 Uiso 1 1 calc R
H66B H 0.3987 -0.0014 0.3101 0.081 Uiso 1 1 calc R
H66C H 0.5037 0.0244 0.2911 0.081 Uiso 1 1 calc R
C1S C 0.4116(7) 0.8783(7) 0.0761(6) 0.084(2) Uiso 1 1 d .
C2S C 0.5135(13) 0.8235(13) 0.1259(10) 0.163(5) Uiso 1 1 d .
C3S C 0.5703(11) 0.7301(12) 0.1498(9) 0.148(5) Uiso 1 1 d .
C4S C 0.6698(6) 0.6720(6) 0.2013(5) 0.073(2) Uiso 1 1 d .
C5S C 0.7568(10) 0.6869(10) 0.1425(8) 0.133(4) Uiso 1 1 d .
C6S C 0.8648(10) 0.6362(10) 0.1887(8) 0.129(4) Uiso 1 1 d .
C7S C 0.9614(9) 0.6573(9) 0.1397(7) 0.114(3) Uiso 1 1 d .
C8S C 0.9598(8) 0.6539(8) 0.0544(7) 0.101(3) Uiso 1 1 d .
C9S C 0.286(3) 0.924(3) 0.085(3) 0.55(3) Uiso 1 1 d D
C10S C 0.190(2) 1.011(2) 0.0226(17) 0.264(11) Uiso 1 1 d D
C11S C 0.0865(16) 1.0442(15) 0.0534(13) 0.206(8) Uiso 1 1 d D
C12S C 0.0199(19) 0.979(2) 0.0575(14) 0.262(11) Uiso 1 1 d D

loop_
_atom_site_aniso_label
_atom_site_aniso_U_11
_atom_site_aniso_U_22
_atom_site_aniso_U_33
_atom_site_aniso_U_23
_atom_site_aniso_U_13
_atom_site_aniso_U_12
Pt1 0.01647(7) 0.02469(8) 0.03672(9) -0.02081(7) 0.00646(6) -0.00883(5)
Pt2 0.02135(8) 0.02593(8) 0.02282(8) -0.01312(6) 0.00532(5) -0.01215(6)
Ru1 0.01813(14) 0.02213(14) 0.02476(15) -0.01362(12) 0.00563(11) -0.00944(11)
Ru2 0.02079(15) 0.02520(15) 0.03462(18) -0.01907(13) 0.01055(13) -0.01012(12)
Sn1 0.02802(14) 0.02401(13) 0.02469(13) -0.01472(10) 0.00829(11) -0.01158(10)
P1 0.0183(5) 0.0321(5) 0.0471(7) -0.0292(5) 0.0018(4) -0.0062(4)
P2 0.0216(5) 0.0260(5) 0.0228(5) -0.0115(4) 0.0032(4) -0.0113(4)
O11 0.049(2) 0.0369(18) 0.0311(17) -0.0117(14) 0.0065(15) -0.0216(15)
O12 0.060(2) 0.0382(19) 0.0388(19) -0.0107(16) 0.0131(17) -0.0254(17)
O13 0.0279(15) 0.0336(16) 0.0482(19) -0.0271(15) 0.0013(14) -0.0052(13)
O14 0.0208(15) 0.048(2) 0.070(2) -0.0441(19) 0.0036(15) -0.0064(14)
O21 0.056(2) 0.052(2) 0.051(2) -0.0099(19) 0.0225(19) -0.0279(19)
O22 0.050(2) 0.0298(17) 0.045(2) -0.0139(15) 0.0068(16) -0.0135(15)
O23 0.0363(19) 0.059(2) 0.083(3) -0.052(2) 0.0249(19) -0.0153(17)
O24 0.0291(17) 0.060(2) 0.074(3) -0.044(2) 0.0219(17) -0.0277(16)
C11 0.027(2) 0.028(2) 0.027(2) -0.0160(17) 0.0025(16) -0.0103(16)
C12 0.030(2) 0.030(2) 0.035(2) -0.0189(18) 0.0081(18) -0.0144(17)
C13 0.0200(18) 0.029(2) 0.033(2) -0.0180(17) 0.0062(16) -0.0115(15)
C14 0.025(2) 0.030(2) 0.032(2) -0.0172(17) 0.0031(16) -0.0124(16)
C21 0.033(2) 0.037(2) 0.048(3) -0.022(2) 0.016(2) -0.0155(19)
C22 0.027(2) 0.030(2) 0.042(3) -0.024(2) 0.0090(18) -0.0105(17)
C23 0.028(2) 0.036(2) 0.049(3) -0.027(2) 0.012(2) -0.0152(18)
C24 0.023(2) 0.037(2) 0.043(3) -0.025(2) 0.0106(18) -0.0105(17)
C31 0.053(3) 0.028(2) 0.029(2) -0.0150(18) 0.014(2) -0.023(2)
C32 0.057(3) 0.057(3) 0.028(2) -0.013(2) 0.009(2) -0.035(3)
C33 0.085(5) 0.074(4) 0.033(3) -0.011(3) -0.004(3) -0.047(4)
C34 0.147(7) 0.057(4) 0.025(3) -0.020(3) 0.023(4) -0.063(4)
C35 0.151(8) 0.048(3) 0.042(3) -0.028(3) 0.052(4) -0.031(4)
C36 0.093(5) 0.040(3) 0.042(3) -0.018(2) 0.036(3) -0.018(3)
C37 0.030(2) 0.0258(19) 0.031(2) -0.0154(17) 0.0010(17) -0.0103(16)
C38 0.041(2) 0.033(2) 0.030(2) -0.0146(18) -0.0023(19) -0.0142(19)
C39 0.048(3) 0.031(2) 0.034(2) -0.0064(19) -0.007(2) -0.018(2)
C40 0.069(4) 0.023(2) 0.054(3) -0.014(2) -0.015(3) -0.013(2)
C41 0.071(4) 0.034(3) 0.045(3) -0.026(2) -0.002(3) -0.014(2)
C42 0.056(3) 0.034(2) 0.032(2) -0.0200(19) 0.005(2) -0.016(2)
C43 0.028(2) 0.035(2) 0.067(3) -0.038(2) 0.003(2) -0.0098(18)
C44 0.030(2) 0.037(2) 0.064(3) -0.036(2) -0.002(2) -0.0025(19)
C45 0.036(3) 0.052(3) 0.079(4) -0.051(3) -0.004(3) -0.008(2)
C46 0.038(3) 0.035(2) 0.073(4) -0.033(3) 0.004(2) -0.016(2)
C47 0.028(2) 0.044(3) 0.036(2) -0.027(2) 0.0050(18) -0.0116(18)
C48 0.025(2) 0.047(3) 0.038(2) -0.026(2) 0.0094(18) -0.0139(19)
C49 0.041(3) 0.067(4) 0.046(3) -0.039(3) 0.005(2) -0.017(2)
C50 0.040(3) 0.044(3) 0.044(3) -0.024(2) 0.004(2) -0.014(2)
C51 0.022(2) 0.046(3) 0.062(3) -0.038(3) -0.005(2) -0.0043(19)
C52 0.034(3) 0.059(3) 0.067(4) -0.042(3) -0.013(2) -0.004(2)
C53 0.020(2) 0.057(3) 0.091(4) -0.052(3) 0.000(2) -0.009(2)
C54 0.027(2) 0.039(3) 0.066(3) -0.034(3) -0.005(2) 0.0015(19)
C55 0.034(2) 0.036(2) 0.032(2) -0.0023(19) -0.0082(19) -0.0134(19)
C56 0.049(3) 0.025(2) 0.079(4) -0.001(2) -0.029(3) -0.010(2)
C57 0.031(2) 0.046(3) 0.046(3) -0.012(2) -0.009(2) -0.013(2)
C58 0.057(4) 0.092(5) 0.026(3) 0.005(3) -0.006(2) -0.037(3)
C59 0.028(2) 0.033(2) 0.023(2) -0.0093(16) 0.0066(16) -0.0148(17)
C60 0.030(2) 0.059(3) 0.043(3) -0.034(2) 0.015(2) -0.019(2)
C61 0.037(3) 0.046(3) 0.046(3) -0.016(2) 0.013(2) -0.028(2)
C62 0.045(3) 0.046(3) 0.028(2) -0.003(2) 0.003(2) -0.024(2)
C63 0.034(2) 0.059(3) 0.061(3) -0.050(3) 0.010(2) -0.018(2)
C64 0.041(3) 0.094(5) 0.102(5) -0.081(5) 0.008(3) -0.026(3)
C65 0.039(3) 0.108(5) 0.067(4) -0.071(4) 0.019(3) -0.032(3)
C66 0.037(3) 0.038(3) 0.102(5) -0.044(3) 0.006(3) -0.009(2)

loop_
_atom_type_symbol
_atom_type_description
_atom_type_scat_dispersion_real
_atom_type_scat_dispersion_imag
_atom_type_scat_source
C C 0.0033 0.0016 'International Tables Vol C Tables 4.2.6.8 and 6.1.1.4'
H H 0.0000 0.0000 'International Tables Vol C Tables 4.2.6.8 and 6.1.1.4'
O O 0.0106 0.0060 'International Tables Vol C Tables 4.2.6.8 and 6.1.1.4'
P P 0.1023 0.0942 'International Tables Vol C Tables 4.2.6.8 and 6.1.1.4'
Ru Ru -1.2594 0.8363 'International Tables Vol C Tables 4.2.6.8 and 6.1.1.4'
Sn Sn -0.6537 1.4246 'International Tables Vol C Tables 4.2.6.8 and 6.1.1.4'
Pt Pt -1.7033 8.3905 'International Tables Vol C Tables 4.2.6.8 and 6.1.1.4'

loop_
_geom_angle_atom_site_label_1
_geom_angle_atom_site_label_2
_geom_angle_atom_site_label_3
_geom_angle
_geom_angle_site_symmetry_3
C24 Pt1 C13 141.13(18) .
C24 Pt1 P1 104.52(14) .
C13 Pt1 P1 103.77(12) .
C24 Pt1 Ru1 111.89(13) .
C13 Pt1 Ru1 48.68(11) .
P1 Pt1 Ru1 143.11(3) .
C24 Pt1 Ru2 50.00(13) .
C13 Pt1 Ru2 112.03(12) .
P1 Pt1 Ru2 143.22(3) .
Ru1 Pt1 Ru2 65.916(10) .
C14 Pt2 P2 119.06(12) .
C14 Pt2 Ru1 47.41(12) .
P2 Pt2 Ru1 164.00(3) .
C14 Pt2 Sn1 103.60(12) .
P2 Pt2 Sn1 137.33(3) .
Ru1 Pt2 Sn1 57.124(9) .
C12 Ru1 C11 177.83(17) .
C12 Ru1 C14 90.16(18) .
C11 Ru1 C14 90.02(17) .
C12 Ru1 C13 87.00(17) .
C11 Ru1 C13 95.16(17) .
C14 Ru1 C13 89.33(16) .
C12 Ru1 Sn1 85.19(12) .
C11 Ru1 Sn1 92.72(12) .
C14 Ru1 Sn1 109.82(12) .
C13 Ru1 Sn1 159.29(11) .
C12 Ru1 Pt1 97.56(13) .
C11 Ru1 Pt1 83.79(12) .
C14 Ru1 Pt1 136.33(12) .
C13 Ru1 Pt1 48.62(11) .
Sn1 Ru1 Pt1 113.623(12) .
C12 Ru1 Pt2 95.46(13) .
C11 Ru1 Pt2 83.10(12) .
C14 Ru1 Pt2 46.53(12) .
C13 Ru1 Pt2 135.69(11) .
Sn1 Ru1 Pt2 64.314(10) .
Pt1 Ru1 Pt2 166.598(14) .
C12 Ru1 Ru2 86.36(13) .
C11 Ru1 Ru2 92.95(12) .
C14 Ru1 Ru2 165.89(12) .
C13 Ru1 Ru2 104.12(11) .
Sn1 Ru1 Ru2 56.279(10) .
Pt1 Ru1 Ru2 57.767(9) .
Pt2 Ru1 Ru2 120.195(12) .
C23 Ru2 C21 88.7(2) .
C23 Ru2 C22 89.94(19) .
C21 Ru2 C22 177.7(2) .
C23 Ru2 C24 106.62(18) .
C21 Ru2 C24 85.7(2) .
C22 Ru2 C24 96.49(18) .
C23 Ru2 Sn1 98.03(15) .
C21 Ru2 Sn1 86.52(16) .
C22 Ru2 Sn1 91.80(13) .
C24 Ru2 Sn1 153.93(11) .
C23 Ru2 Pt1 148.10(15) .
C21 Ru2 Pt1 103.21(14) .
C22 Ru2 Pt1 78.93(12) .
C24 Ru2 Pt1 46.43(11) .
Sn1 Ru2 Pt1 111.988(12) .
C23 Ru2 Ru1 153.87(14) .
C21 Ru2 Ru1 92.79(14) .
C22 Ru2 Ru1 87.61(12) .
C24 Ru2 Ru1 99.51(11) .
Sn1 Ru2 Ru1 56.082(10) .
Pt1 Ru2 Ru1 56.316(9) .
C31 Sn1 C37 103.61(16) .
C31 Sn1 Ru1 120.42(12) .
C37 Sn1 Ru1 129.05(11) .
C31 Sn1 Ru2 114.57(13) .
C37 Sn1 Ru2 117.40(11) .
Ru1 Sn1 Ru2 67.639(11) .
C31 Sn1 Pt2 98.56(14) .
C37 Sn1 Pt2 92.71(11) .
Ru1 Sn1 Pt2 58.562(9) .
Ru2 Sn1 Pt2 125.755(12) .
C43 P1 C47 109.1(2) .
C43 P1 C51 107.7(2) .
C47 P1 C51 107.1(2) .
C43 P1 Pt1 111.90(18) .
C47 P1 Pt1 109.19(14) .
C51 P1 Pt1 111.75(15) .
C63 P2 C59 108.8(2) .
C63 P2 C55 108.9(2) .
C59 P2 C55 109.1(2) .
C63 P2 Pt2 111.33(16) .
C59 P2 Pt2 106.86(14) .
C55 P2 Pt2 111.75(16) .
O11 C11 Ru1 178.0(4) .
O12 C12 Ru1 178.7(4) .
O13 C13 Pt1 137.7(3) .
O13 C13 Ru1 138.1(3) .
Pt1 C13 Ru1 82.70(14) .
O14 C14 Pt2 129.1(3) .
O14 C14 Ru1 144.8(4) .
Pt2 C14 Ru1 86.06(16) .
O21 C21 Ru2 175.5(4) .
O22 C22 Ru2 177.1(4) .
O23 C23 Ru2 178.4(4) .
O24 C24 Pt1 136.7(4) .
O24 C24 Ru2 136.0(4) .
Pt1 C24 Ru2 83.58(17) .
C36 C31 C32 117.6(5) .
C36 C31 Sn1 121.5(4) .
C32 C31 Sn1 120.9(3) .
C31 C32 C33 120.7(6) .
C34 C33 C32 120.5(7) .
C35 C34 C33 119.8(5) .
C34 C35 C36 120.4(6) .
C31 C36 C35 121.1(7) .
C38 C37 C42 117.6(4) .
C38 C37 Sn1 122.0(3) .
C42 C37 Sn1 120.4(3) .
C39 C38 C37 121.0(4) .
C40 C39 C38 120.6(5) .
C41 C40 C39 119.2(5) .
C40 C41 C42 120.7(5) .
C41 C42 C37 120.9(5) .
C46 C43 C44 105.9(4) .
C46 C43 C45 110.2(4) .
C44 C43 C45 106.7(4) .
C46 C43 P1 107.1(3) .
C44 C43 P1 111.1(3) .
C45 C43 P1 115.4(4) .
C50 C47 C48 105.8(4) .
C50 C47 C49 109.6(4) .
C48 C47 C49 107.3(4) .
C50 C47 P1 109.6(3) .
C48 C47 P1 110.5(3) .
C49 C47 P1 113.7(3) .
C52 C51 C53 108.0(4) .
C52 C51 C54 107.8(4) .
C53 C51 C54 105.7(4) .
C52 C51 P1 115.7(3) .
C53 C51 P1 110.4(4) .
C54 C51 P1 108.8(3) .
C56 C55 C57 109.2(4) .
C56 C55 C58 104.8(5) .
C57 C55 C58 108.8(4) .
C56 C55 P2 109.0(3) .
C57 C55 P2 115.3(3) .
C58 C55 P2 109.4(4) .
C60 C59 C61 107.6(4) .
C60 C59 C62 105.4(4) .
C61 C59 C62 109.7(4) .
C60 C59 P2 109.6(3) .
C61 C59 P2 115.9(3) .
C62 C59 P2 108.2(3) .
C66 C63 C64 107.5(5) .
C66 C63 C65 105.5(5) .
C64 C63 C65 109.5(5) .
C66 C63 P2 110.2(4) .
C64 C63 P2 115.1(4) .
C65 C63 P2 108.6(4) .
C3S C2S C1S 129.1(15) .
C2S C3S C4S 130.9(15) .
C3S C4S C5S 109.5(9) .
C4S C5S C6S 115.0(10) .
C5S C6S C7S 121.5(11) .
C8S C7S C6S 110.1(10) .
C11S C10S C9S 123(3) .
C10S C11S C12S 114(2) .
C11S C12S C12S 105(2) 2_575

loop_
_geom_bond_atom_site_label_1
_geom_bond_atom_site_label_2
_geom_bond_distance
_geom_bond_site_symmetry_2
Pt1 C24 2.018(4) .
Pt1 C13 2.060(4) .
Pt1 P1 2.3532(12) .
Pt1 Ru1 2.7232(4) .
Pt1 Ru2 2.7683(4) .
Pt2 C14 1.981(4) .
Pt2 P2 2.3031(10) .
Pt2 Ru1 2.7236(3) .
Pt2 Sn1 2.8768(3) .
Ru1 C12 1.927(5) .
Ru1 C11 1.950(4) .
Ru1 C14 2.010(4) .
Ru1 C13 2.062(4) .
Ru1 Sn1 2.6810(4) .
Ru1 Ru2 2.9878(4) .
Ru2 C23 1.881(4) .
Ru2 C21 1.929(5) .
Ru2 C22 1.944(5) .
Ru2 C24 2.134(5) .
Ru2 Sn1 2.6871(4) .
Sn1 C31 2.151(4) .
Sn1 C37 2.157(4) .
P1 C43 1.909(5) .
P1 C47 1.914(5) .
P1 C51 1.925(5) .
P2 C63 1.894(5) .
P2 C59 1.895(4) .
P2 C55 1.904(4) .
O11 C11 1.134(5) .
O12 C12 1.135(5) .
O13 C13 1.171(5) .
O14 C14 1.163(5) .
O21 C21 1.140(6) .
O22 C22 1.139(6) .
O23 C23 1.143(5) .
O24 C24 1.170(5) .
C31 C36 1.383(7) .
C31 C32 1.384(7) .
C32 C33 1.395(7) .
C33 C34 1.364(10) .
C34 C35 1.354(11) .
C35 C36 1.395(9) .
C37 C38 1.385(6) .
C37 C42 1.400(6) .
C38 C39 1.384(6) .
C39 C40 1.377(7) .
C40 C41 1.370(8) .
C41 C42 1.380(7) .
C43 C46 1.537(8) .
C43 C44 1.540(6) .
C43 C45 1.554(7) .
C47 C50 1.532(7) .
C47 C48 1.534(6) .
C47 C49 1.546(6) .
C51 C52 1.530(8) .
C51 C53 1.538(8) .
C51 C54 1.554(6) .
C55 C56 1.532(8) .
C55 C57 1.535(7) .
C55 C58 1.540(7) .
C59 C60 1.535(6) .
C59 C61 1.538(6) .
C59 C62 1.546(6) .
C63 C66 1.537(8) .
C63 C64 1.538(7) .
C63 C65 1.549(8) .
C1S C2S 1.488(17) .
C2S C3S 1.271(18) .
C3S C4S 1.475(16) .
C4S C5S 1.512(14) .
C5S C6S 1.534(16) .
C6S C7S 1.567(16) .
C7S C8S 1.479(14) .
C9S C10S 1.58(2) .
C10S C11S 1.476(19) .
C11S C12S 1.54(2) .
C12S C12S 1.86(4) 2_575
